data_1507128
loop_
_publ_author_name
'Oliva, Ana I.'
'Sim\'on, Luis'
'Mu\~niz, Francisco M'
'Sanz, Francisca'
'Mor\'an, Joaqu\'in R'

_publ_section_title
;
 Aminopyridine-benzoxanthene enantioselective receptor for sulfonylamino
 acids.
;
_journal_issue 7
_journal_name_full 'Organic letters'
_journal_page_first 1155
_journal_page_last 1157
_journal_paper_doi 10.1021/ol049933g
_journal_volume 6
_journal_year 2004
_chemical_formula_sum 'C49 H61 Cl F3 N5 O9 S'
_chemical_formula_weight 988.54
_chemical_name_systematic
;

 ?

;
_space_group_IT_number 2
_symmetry_cell_setting triclinic
_symmetry_space_group_name_Hall '-P 1'
_symmetry_space_group_name_H-M 'P -1'
_atom_sites_solution_hydrogens geom
_atom_sites_solution_primary direct
_atom_sites_solution_secondary difmap
_audit_creation_method SHELXL
_cell_angle_alpha 89.77(3)
_cell_angle_beta 87.76(3)
_cell_angle_gamma 72.31(3)
_cell_formula_units_Z 2
_cell_length_a 10.926(2)
_cell_length_b 13.142(3)
_cell_length_c 19.484(4)
_cell_measurement_temperature 293(2)
_cell_volume 2663.3(11)
_computing_cell_refinement XRAY80
_computing_data_collection CRYSOM
_computing_data_reduction 'Siemens SHELXTL'
_computing_molecular_graphics 'Siemens SHELXTL'
_computing_publication_material 'Siemens SHELXTL'
_computing_structure_refinement 'SHELXL-93 (Sheldrick, 1993)'
_computing_structure_solution 'SHELXS-86 (Sheldrick, 1990)'
_diffrn_ambient_temperature 293(2)
_diffrn_measurement_device 'Seifert XRD 3003 SC'
_diffrn_measurement_method 2theta-omega\
_diffrn_radiation_monochromator graphite
_diffrn_radiation_source 'fine-focus sealed tube'
_diffrn_radiation_type CuK\a
_diffrn_radiation_wavelength 1.54180
_diffrn_reflns_av_R_equivalents 0.0144
_diffrn_reflns_av_sigmaI/netI 0.0923
_diffrn_reflns_limit_h_max 11
_diffrn_reflns_limit_h_min -11
_diffrn_reflns_limit_k_max 13
_diffrn_reflns_limit_k_min -13
_diffrn_reflns_limit_l_max 20
_diffrn_reflns_limit_l_min 0
_diffrn_reflns_number 7757
_diffrn_reflns_theta_max 23.54
_diffrn_reflns_theta_min 1.05
_exptl_absorpt_coefficient_mu 0.177
_exptl_absorpt_correction_type none
_exptl_crystal_colour colourless
_exptl_crystal_density_diffrn 1.233
_exptl_crystal_description prismatics
_exptl_crystal_F_000 1044
_exptl_crystal_size_max 0.08
_exptl_crystal_size_mid 0.08
_exptl_crystal_size_min 0.06
_refine_diff_density_max 0.485
_refine_diff_density_min -0.399
_refine_diff_density_rms 0.069
_refine_ls_extinction_method none
_refine_ls_goodness_of_fit_all 1.240
_refine_ls_goodness_of_fit_obs 1.281
_refine_ls_matrix_type full
_refine_ls_number_parameters 601
_refine_ls_number_reflns 7703
_refine_ls_number_restraints 1
_refine_ls_restrained_S_all 1.274
_refine_ls_restrained_S_obs 1.287
_refine_ls_R_factor_all 0.2371
_refine_ls_R_factor_obs 0.1399
_refine_ls_shift/esd_max 0.514
_refine_ls_shift/esd_mean 0.007
_refine_ls_structure_factor_coef Fsqd
_refine_ls_weighting_details 'w=1/[\s^2^(Fo^2^)+(0.0360P)^2^+15.9978P] where P=(Fo^2^+2Fc^2^)/3'
_refine_ls_weighting_scheme calc
_refine_ls_wR_factor_all 0.3148
_refine_ls_wR_factor_obs 0.2315
_reflns_number_observed 4247
_reflns_number_total 7756
_reflns_observed_criterion >2sigma(I)
_cod_data_source_file ol049933gsi20040112_073719.cif
_cod_data_source_block jacs
_cod_depositor_comments
;
The following automatic conversions were performed:

'_refine_ls_weighting_scheme' value 'calc
w=1/[\s^2^(Fo^2^)+(0.0360P)^2^+15.9978P] where P=(Fo^2^+2Fc^2^)/3'
was changed to 'calc'. New tag '_refine_ls_weighting_details' was
created. The value of the new tag was set to
'w=1/[\s^2^(Fo^2^)+(0.0360P)^2^+15.9978P] where P=(Fo^2^+2Fc^2^)/3'.

Automatic conversion script
Id: cif_fix_values 3143 2015-03-26 13:38:13Z robertas 
;
_cod_original_cell_volume 2663.3(9)
_cod_original_sg_symbol_H-M P-1
_cod_database_code 1507128

loop_
_symmetry_equiv_pos_as_xyz
'x, y, z'
'-x, -y, -z'

loop_
_atom_site_aniso_label
_atom_site_aniso_U_11
_atom_site_aniso_U_22
_atom_site_aniso_U_33
_atom_site_aniso_U_23
_atom_site_aniso_U_13
_atom_site_aniso_U_12
Cl1 0.140(4) 0.073(2) 0.135(3) 0.021(2) 0.062(3) -0.032(2)
S1 0.066(2) 0.053(2) 0.075(2) -0.011(2) -0.010(2) -0.017(2)
F1 0.182(10) 0.160(9) 0.104(7) -0.032(6) 0.073(7) -0.097(9)
F2 0.208(10) 0.089(6) 0.076(5) -0.017(5) -0.028(6) -0.041(6)
F3 0.377(18) 0.081(7) 0.083(6) 0.009(5) -0.023(8) -0.026(9)
O1 0.058(4) 0.042(4) 0.057(4) -0.010(3) 0.009(4) -0.020(3)
O2 0.036(4) 0.047(4) 0.068(5) -0.015(4) 0.007(3) -0.013(3)
O3 0.051(5) 0.074(6) 0.083(7) -0.020(4) 0.006(4) -0.028(4)
O4 0.053(5) 0.089(6) 0.087(6) -0.045(5) 0.002(4) -0.003(4)
O5 0.051(5) 0.139(8) 0.059(5) -0.014(5) -0.002(4) -0.026(5)
O6 0.037(4) 0.094(6) 0.076(6) -0.027(4) 0.008(4) -0.027(4)
O7 0.069(6) 0.084(7) 0.175(10) -0.012(6) -0.047(6) -0.015(5)
O8 0.091(6) 0.055(5) 0.091(6) -0.014(4) -0.005(5) -0.031(5)
N1 0.042(5) 0.047(5) 0.066(6) -0.015(4) 0.012(4) -0.014(4)
N2 0.062(6) 0.050(5) 0.069(6) -0.023(5) 0.026(5) -0.029(5)
N3 0.050(6) 0.064(6) 0.057(6) -0.020(5) 0.007(5) -0.006(5)
N4 0.061(6) 0.085(7) 0.045(6) -0.003(5) -0.006(5) -0.031(5)
N5 0.054(5) 0.055(6) 0.053(5) -0.007(4) -0.006(4) -0.022(4)
C1 0.041(6) 0.061(7) 0.050(7) -0.001(5) 0.003(5) -0.016(5)
C2 0.035(6) 0.045(6) 0.067(7) -0.017(5) 0.006(5) -0.006(5)
C3 0.050(7) 0.047(7) 0.085(9) -0.015(6) 0.004(6) -0.014(5)
C4 0.071(8) 0.059(8) 0.068(8) 0.002(6) -0.005(7) -0.024(6)
C5 0.066(9) 0.106(12) 0.102(12) 0.010(9) -0.022(9) -0.021(8)
C6 0.110(13) 0.138(15) 0.121(14) 0.052(11) -0.026(11) -0.051(12)
C7 0.136(16) 0.141(16) 0.117(15) 0.044(12) -0.058(12) -0.065(13)
C8 0.081(10) 0.088(11) 0.126(13) 0.020(10) -0.042(10) -0.039(8)
C9 0.062(8) 0.063(8) 0.080(9) 0.008(7) -0.017(7) -0.010(6)
C10 0.039(6) 0.059(7) 0.098(10) -0.002(7) -0.006(6) -0.007(6)
C11 0.036(6) 0.070(8) 0.078(9) -0.023(7) 0.020(6) -0.013(5)
C12 0.054(7) 0.077(9) 0.073(8) -0.023(7) 0.020(6) -0.016(6)
C13 0.059(7) 0.071(8) 0.046(7) -0.011(6) 0.014(5) -0.022(6)
C14 0.068(8) 0.093(10) 0.053(7) -0.002(7) 0.029(6) -0.032(7)
C15 0.068(8) 0.069(8) 0.068(8) 0.016(7) 0.018(7) -0.011(7)
C16 0.063(8) 0.057(7) 0.059(7) 0.003(6) 0.015(6) -0.006(6)
C17 0.054(7) 0.050(7) 0.054(7) -0.008(5) 0.014(5) -0.011(5)
C18 0.036(6) 0.049(7) 0.067(7) -0.015(6) 0.010(5) -0.011(5)
C19 0.068(7) 0.044(6) 0.040(6) 0.008(5) 0.000(5) -0.017(6)
C20 0.067(7) 0.049(7) 0.049(7) 0.003(5) -0.001(6) -0.015(6)
C21 0.098(9) 0.035(6) 0.054(7) -0.009(5) 0.000(7) -0.009(6)
C22 0.078(8) 0.054(7) 0.052(7) -0.003(6) 0.011(6) -0.002(6)
C23 0.056(7) 0.055(7) 0.060(7) -0.010(6) 0.015(6) -0.014(6)
C24 0.049(6) 0.043(6) 0.049(7) 0.008(5) 0.001(5) -0.005(5)
C25 0.056(7) 0.064(8) 0.072(8) -0.023(7) 0.019(6) -0.023(6)
C26 0.082(9) 0.056(7) 0.048(7) -0.003(6) 0.003(6) -0.026(7)
C27 0.079(9) 0.091(10) 0.062(8) -0.002(7) -0.008(7) -0.036(8)
C28 0.105(11) 0.076(9) 0.056(9) 0.011(7) -0.023(8) -0.048(8)
C29 0.142(14) 0.077(9) 0.034(7) -0.004(6) 0.005(8) -0.028(10)
C30 0.076(9) 0.089(10) 0.056(8) -0.016(7) 0.011(7) -0.010(7)
C31 0.092(10) 0.044(7) 0.075(9) -0.011(6) 0.010(7) -0.027(7)
C32 0.089(12) 0.078(10) 0.227(20) -0.008(11) 0.024(12) -0.045(9)
C33 0.122(12) 0.055(8) 0.143(14) -0.026(8) -0.003(10) -0.037(8)
C34 0.409(33) 0.207(20) 0.056(10) 0.027(11) -0.011(14) -0.254(23)
C35 0.105(11) 0.073(9) 0.061(9) -0.009(7) 0.025(8) 0.002(8)
C36 0.121(19) 0.731(77) 0.232(29) -0.298(40) 0.115(19) -0.181(32)
C37 0.536(55) 0.107(17) 0.308(36) -0.040(20) 0.339(40) -0.006(25)
C38 0.120(17) 0.532(52) 0.081(14) 0.121(22) 0.037(12) 0.061(23)
C39 0.052(8) 0.119(12) 0.118(12) -0.004(9) 0.030(8) -0.002(8)
C40 0.095(12) 0.122(15) 0.193(19) -0.026(13) 0.051(12) 0.006(11)
C41 0.059(8) 0.072(9) 0.104(11) -0.003(8) 0.016(7) -0.008(7)
C42 0.046(7) 0.084(9) 0.076(8) 0.009(7) 0.011(6) -0.017(6)
C43 0.043(6) 0.066(8) 0.064(8) -0.001(6) 0.012(6) -0.021(6)
C44 0.064(8) 0.063(8) 0.049(7) 0.000(6) -0.004(6) -0.017(6)
C45 0.183(19) 0.070(11) 0.083(11) -0.003(9) -0.031(13) -0.037(13)

loop_
_atom_site_label
_atom_site_type_symbol
_atom_site_fract_x
_atom_site_fract_y
_atom_site_fract_z
_atom_site_U_iso_or_equiv
_atom_site_thermal_displace_type
_atom_site_occupancy
_atom_site_calc_flag
_atom_site_refinement_flags
Cl1 Cl 0.1216(4) -0.0948(3) 0.4149(2) 0.118(2) Uani 1 d .
S1 S 0.5866(3) 0.3360(2) 0.1782(2) 0.0646(8) Uani 1 d .
F1 F 0.7870(12) 0.3070(9) 0.0962(5) 0.141(4) Uani 1 d .
F2 F 0.6468(10) 0.2389(6) 0.0609(4) 0.125(3) Uani 1 d .
F3 F 0.6125(14) 0.4077(8) 0.0570(5) 0.190(6) Uani 1 d .
O1 O 0.4142(6) -0.0393(5) 0.2239(3) 0.052(2) Uani 1 d .
O2 O 0.2392(6) 0.2984(5) 0.3378(3) 0.051(2) Uani 1 d .
O3 O 0.3096(7) 0.4739(7) 0.2984(4) 0.068(2) Uani 1 d .
H3O H 0.3332(56) 0.4369(107) 0.2705(67) 0.101 Uiso 1 calc R
O4 O 0.1613(7) 0.4986(6) 0.4690(4) 0.080(3) Uani 1 d .
O5 O 0.6962(7) 0.2694(8) 0.3862(4) 0.084(3) Uani 1 d .
H5O H 0.6337(94) 0.2884(106) 0.4256(59) 0.125 Uiso 1 calc R
O6 O 0.5268(7) 0.2557(6) 0.3338(4) 0.068(2) Uani 1 d .
O7 O 0.4552(8) 0.3473(7) 0.1671(5) 0.110(3) Uani 1 d .
O8 O 0.6231(8) 0.4165(6) 0.2115(4) 0.077(2) Uani 1 d .
N1 N 0.5410(7) 0.0631(6) 0.1976(4) 0.052(2) Uani 1 d .
N2 N 0.3861(8) 0.1172(6) 0.2871(4) 0.058(2) Uani 1 d .
H2N H 0.4111(8) 0.1728(6) 0.2917(4) 0.070 Uiso 1 calc R
N3 N 0.3473(8) 0.3657(7) 0.4443(4) 0.060(2) Uani 1 d .
H3N H 0.3857(8) 0.3166(7) 0.4150(4) 0.072 Uiso 1 calc R
N4 N 0.5435(9) 0.3384(8) 0.4913(4) 0.061(2) Uani 1 d .
N5 N 0.6562(8) 0.2242(6) 0.2094(4) 0.052(2) Uani 1 d .
H5N H 0.6507(8) 0.1675(6) 0.1897(4) 0.063 Uiso 1 calc R
C1 C 0.2061(9) 0.2089(8) 0.3596(5) 0.051(3) Uani 1 d .
C2 C 0.1667(9) 0.4008(8) 0.3652(5) 0.051(3) Uani 1 d .
C3 C 0.1781(10) 0.4837(8) 0.3138(6) 0.061(3) Uani 1 d .
H3 H 0.1403(10) 0.5534(8) 0.3363(6) 0.073 Uiso 1 calc R
C4 C 0.1047(12) 0.4846(9) 0.2510(6) 0.065(3) Uani 1 d .
C5 C 0.1382(13) 0.5256(11) 0.1907(8) 0.092(4) Uani 1 d .
H5 H 0.2105(13) 0.5490(11) 0.1894(8) 0.111 Uiso 1 calc R
C6 C 0.0692(16) 0.5337(13) 0.1319(9) 0.120(6) Uani 1 d .
H6 H 0.0939(16) 0.5624(13) 0.0919(9) 0.144 Uiso 1 calc R
C7 C -0.0389(18) 0.4975(14) 0.1342(9) 0.125(6) Uani 1 d .
H7 H -0.0880(18) 0.5019(14) 0.0957(9) 0.150 Uiso 1 calc R
C8 C -0.0706(13) 0.4560(11) 0.1934(9) 0.095(5) Uani 1 d .
H8 H -0.1426(13) 0.4322(11) 0.1946(9) 0.113 Uiso 1 calc R
C9 C -0.0019(12) 0.4471(9) 0.2519(7) 0.070(3) Uani 1 d .
C10 C -0.0399(10) 0.3955(9) 0.3136(6) 0.067(3) Uani 1 d .
H10A H -0.0215(10) 0.3200(9) 0.3035(6) 0.080 Uiso 1 calc R
H10B H -0.1322(10) 0.4250(9) 0.3213(6) 0.080 Uiso 1 calc R
C11 C 0.0245(9) 0.4067(9) 0.3807(6) 0.063(3) Uani 1 d .
H11 H -0.0207(9) 0.4764(9) 0.4015(6) 0.075 Uiso 1 calc R
C12 C 0.0190(10) 0.3193(9) 0.4319(6) 0.070(3) Uani 1 d .
H12A H 0.0482(10) 0.3342(9) 0.4761(6) 0.084 Uiso 1 calc R
H12B H -0.0687(10) 0.3172(9) 0.4382(6) 0.084 Uiso 1 calc R
C13 C 0.1045(10) 0.2131(9) 0.4042(5) 0.058(3) Uani 1 d .
C14 C 0.0778(11) 0.1183(10) 0.4213(5) 0.070(3) Uani 1 d .
H14 H 0.0072(11) 0.1192(10) 0.4498(5) 0.084 Uiso 1 calc R
C15 C 0.1586(11) 0.0237(9) 0.3947(6) 0.071(3) Uani 1 d .
C16 C 0.2605(10) 0.0178(9) 0.3499(5) 0.063(3) Uani 1 d .
H16 H 0.3110(10) -0.0474(9) 0.3317(5) 0.076 Uiso 1 calc R
C17 C 0.2861(10) 0.1118(8) 0.3326(5) 0.054(3) Uani 1 d .
C18 C 0.4487(9) 0.0490(8) 0.2377(5) 0.051(3) Uani 1 d .
C19 C 0.4983(10) -0.0894(8) 0.1690(5) 0.051(3) Uani 1 d .
C20 C 0.5032(10) -0.1815(8) 0.1339(5) 0.056(3) Uani 1 d .
C21 C 0.5931(12) -0.2052(8) 0.0793(5) 0.065(3) Uani 1 d .
H21 H 0.6029(12) -0.2675(8) 0.0542(5) 0.078 Uiso 1 calc R
C22 C 0.6693(11) -0.1412(9) 0.0598(6) 0.066(3) Uani 1 d .
C23 C 0.6625(10) -0.0503(8) 0.0981(5) 0.058(3) Uani 1 d .
H23 H 0.7162(10) -0.0088(8) 0.0879(5) 0.069 Uiso 1 calc R
C24 C 0.5726(9) -0.0246(8) 0.1517(5) 0.049(3) Uani 1 d .
C25 C 0.2240(11) 0.4259(9) 0.4317(6) 0.063(3) Uani 1 d .
C26 C 0.4150(12) 0.3782(9) 0.5010(6) 0.061(3) Uani 1 d .
C27 C 0.6156(12) 0.3458(10) 0.5440(6) 0.075(4) Uani 1 d .
H27 H 0.7043(12) 0.3172(10) 0.5381(6) 0.090 Uiso 1 calc R
C28 C 0.5685(14) 0.3914(10) 0.6047(6) 0.074(4) Uani 1 d .
H28 H 0.6232(14) 0.3945(10) 0.6395(6) 0.089 Uiso 1 calc R
C29 C 0.4376(16) 0.4336(10) 0.6144(6) 0.086(4) Uani 1 d .
H29 H 0.4013(16) 0.4666(10) 0.6556(6) 0.103 Uiso 1 calc R
C30 C 0.3621(12) 0.4255(10) 0.5612(6) 0.078(4) Uani 1 d .
H30 H 0.2731(12) 0.4530(10) 0.5667(6) 0.093 Uiso 1 calc R
C31 C 0.4181(13) -0.2521(9) 0.1539(6) 0.069(3) Uani 1 d .
C32 C 0.2840(14) -0.1944(11) 0.1359(9) 0.128(6) Uani 1 d .
H32A H 0.2312(28) -0.2404(35) 0.1431(61) 0.191 Uiso 1 calc R
H32B H 0.2827(21) -0.1736(85) 0.0886(19) 0.191 Uiso 1 calc R
H32C H 0.2514(43) -0.1319(54) 0.1645(43) 0.191 Uiso 1 calc R
C33 C 0.4601(14) -0.3568(9) 0.1124(8) 0.104(5) Uani 1 d .
H33A H 0.4090(66) -0.4013(34) 0.1272(36) 0.156 Uiso 1 calc R
H33B H 0.5491(29) -0.3932(39) 0.1196(41) 0.156 Uiso 1 calc R
H33C H 0.4485(90) -0.3413(11) 0.0645(9) 0.156 Uiso 1 calc R
C34 C 0.4274(22) -0.2782(15) 0.2286(7) 0.188(11) Uani 1 d .
H34A H 0.4091(182) -0.3444(78) 0.2364(16) 0.282 Uiso 1 calc R
H34B H 0.3663(122) -0.2223(75) 0.2546(10) 0.282 Uiso 1 calc R
H34C H 0.5126(52) -0.2848(147) 0.2427(23) 0.282 Uiso 1 calc R
C35 C 0.7632(15) -0.1703(11) -0.0032(7) 0.087(4) Uani 1 d .
C36 C 0.8796(21) -0.1442(33) 0.0069(13) 0.352(28) Uani 1 d .
H36A H 0.9234(223) -0.1844(274) 0.0447(155) 0.528 Uiso 1 calc R
H36B H 0.8592(40) -0.0692(72) 0.0167(234) 0.528 Uiso 1 calc R
H36C H 0.9340(195) -0.1614(351) -0.0340(88) 0.528 Uiso 1 calc R
C37 C 0.8086(34) -0.2826(16) -0.0159(15) 0.347(26) Uani 1 d .
H37A H 0.8813(280) -0.2988(45) -0.0478(186) 0.520 Uiso 1 calc R
H37B H 0.7414(149) -0.3054(62) -0.0349(219) 0.520 Uiso 1 calc R
H37C H 0.8337(413) -0.3193(26) 0.0264(44) 0.520 Uiso 1 calc R
C38 C 0.7050(18) -0.1204(25) -0.0613(9) 0.282(20) Uani 1 d .
H38A H 0.7190(259) -0.0520(107) -0.0660(89) 0.423 Uiso 1 calc R
H38B H 0.6144(51) -0.1110(235) -0.0573(74) 0.423 Uiso 1 calc R
H38C H 0.7413(218) -0.1637(120) -0.1010(21) 0.423 Uiso 1 calc R
C39 C 1.0101(11) 0.1123(11) 0.2108(7) 0.103(5) Uani 1 d .
H39A H 0.9713(15) 0.1870(18) 0.2025(50) 0.154 Uiso 1 calc R
H39B H 1.0703(53) 0.0813(54) 0.1738(32) 0.154 Uiso 1 calc R
H39C H 1.0540(62) 0.1033(66) 0.2532(19) 0.154 Uiso 1 calc R
C40 C 0.9627(15) -0.0636(13) 0.2207(9) 0.147(7) Uani 1 d .
H40A H 0.8956(22) -0.0967(15) 0.2196(71) 0.220 Uiso 1 calc R
H40B H 1.0062(112) -0.0807(14) 0.2631(34) 0.220 Uiso 1 calc R
H40C H 1.0229(100) -0.0894(19) 0.1828(39) 0.220 Uiso 1 calc R
C41 C 0.9049(12) 0.0563(10) 0.2155(7) 0.082(4) Uani 1 d .
H41 H 0.8550(12) 0.0723(10) 0.1740(7) 0.098 Uiso 1 calc R
C42 C 0.8140(10) 0.0987(9) 0.2782(6) 0.070(3) Uani 1 d .
H42A H 0.7592(10) 0.0535(9) 0.2856(6) 0.084 Uiso 1 calc R
H42B H 0.8647(10) 0.0939(9) 0.3185(6) 0.084 Uiso 1 calc R
C43 C 0.7293(9) 0.2144(9) 0.2703(5) 0.057(3) Uani 1 d .
H43 H 0.7849(9) 0.2604(9) 0.2657(5) 0.068 Uiso 1 calc R
C44 C 0.6397(12) 0.2502(9) 0.3331(6) 0.060(3) Uani 1 d .
C45 C 0.6614(21) 0.3224(13) 0.0956(8) 0.111(6) Uani 1 d .
O9O O 0.5468(26) -0.0534(21) 0.4802(14) 0.346(14) Uiso 1 d .
H9 H 0.5355(26) -0.1200(21) 0.4874(14) 0.415 Uiso 1 calc R
C46 C 0.6427(32) -0.0413(26) 0.4358(17) 0.281(16) Uiso 1 d .
H46A H 0.6891(32) -0.0011(26) 0.4599(17) 0.337 Uiso 1 calc R
H46B H 0.6015(32) 0.0027(26) 0.3981(17) 0.337 Uiso 1 calc R
C47 C 0.7409(25) -0.1390(22) 0.4050(13) 0.224(11) Uiso 1 d D
H47A H 0.8201(25) -0.1213(22) 0.3966(13) 0.269 Uiso 1 calc R
H47B H 0.7578(25) -0.1943(22) 0.4396(13) 0.269 Uiso 1 calc R
C48 C 0.7128(25) -0.1860(21) 0.3409(13) 0.226(11) Uiso 1 d D
H48A H 0.6841(25) -0.1271(21) 0.3093(13) 0.271 Uiso 1 calc R
H48B H 0.6387(25) -0.2099(21) 0.3520(13) 0.271 Uiso 1 calc R
C49 C 0.8059(24) -0.2754(21) 0.3001(13) 0.235(12) Uiso 1 d .
H49A H 0.8114(174) -0.2536(71) 0.2533(30) 0.352 Uiso 1 calc R
H49B H 0.7765(121) -0.3373(63) 0.3016(101) 0.352 Uiso 1 calc R
H49C H 0.8892(58) -0.2925(129) 0.3194(75) 0.352 Uiso 1 calc R

loop_
_atom_type_symbol
_atom_type_description
_atom_type_scat_dispersion_real
_atom_type_scat_dispersion_imag
_atom_type_scat_source
C C 0.0033 0.0016 'International Tables Vol C Tables 4.2.6.8 and 6.1.1.4'
H H 0.0000 0.0000 'International Tables Vol C Tables 4.2.6.8 and 6.1.1.4'
N N 0.0061 0.0033 'International Tables Vol C Tables 4.2.6.8 and 6.1.1.4'
O O 0.0106 0.0060 'International Tables Vol C Tables 4.2.6.8 and 6.1.1.4'
F F 0.0171 0.0103 'International Tables Vol C Tables 4.2.6.8 and 6.1.1.4'
S S 0.1246 0.1234 'International Tables Vol C Tables 4.2.6.8 and 6.1.1.4'
Cl Cl 0.1484 0.1585 'International Tables Vol C Tables 4.2.6.8 and 6.1.1.4'

loop_
_geom_angle_atom_site_label_1
_geom_angle_atom_site_label_2
_geom_angle_atom_site_label_3
_geom_angle
_geom_angle_site_symmetry_3
O8 S1 O7 121.3(5) .
O8 S1 N5 110.2(5) .
O7 S1 N5 111.2(5) .
O8 S1 C45 105.9(7) .
O7 S1 C45 105.1(8) .
N5 S1 C45 100.8(6) .
C18 O1 C19 104.1(7) .
C1 O2 C2 118.6(7) .
C18 N1 C24 104.3(8) .
C18 N2 C17 129.7(8) .
C25 N3 C26 124.9(9) .
C27 N4 C26 117.3(10) .
C43 N5 S1 121.6(7) .
C13 C1 O2 123.8(9) .
C13 C1 C17 121.6(10) .
O2 C1 C17 114.6(9) .
O2 C2 C3 107.6(8) .
O2 C2 C25 111.2(8) .
C3 C2 C25 106.4(9) .
O2 C2 C11 111.2(8) .
C3 C2 C11 111.7(9) .
C25 C2 C11 108.7(9) .
O3 C3 C4 112.5(10) .
O3 C3 C2 110.6(9) .
C4 C3 C2 113.5(9) .
C5 C4 C9 118.1(12) .
C5 C4 C3 120.5(12) .
C9 C4 C3 121.4(11) .
C4 C5 C6 122.9(14) .
C5 C6 C7 118.1(15) .
C8 C7 C6 118.8(15) .
C7 C8 C9 123.4(14) .
C8 C9 C4 118.7(13) .
C8 C9 C10 119.7(12) .
C4 C9 C10 121.5(11) .
C9 C10 C11 116.8(10) .
C12 C11 C10 111.6(9) .
C12 C11 C2 109.3(9) .
C10 C11 C2 109.8(9) .
C13 C12 C11 108.7(9) .
C1 C13 C14 119.0(10) .
C1 C13 C12 120.3(10) .
C14 C13 C12 120.6(10) .
C15 C14 C13 118.3(10) .
C16 C15 C14 123.5(11) .
C16 C15 Cl1 118.5(9) .
C14 C15 Cl1 117.8(9) .
C15 C16 C17 118.1(10) .
C16 C17 N2 123.9(9) .
C16 C17 C1 119.4(10) .
N2 C17 C1 116.6(9) .
N1 C18 N2 124.2(9) .
N1 C18 O1 115.4(8) .
N2 C18 O1 120.3(9) .
C24 C19 C20 124.1(10) .
C24 C19 O1 107.2(8) .
C20 C19 O1 128.5(9) .
C19 C20 C21 113.7(10) .
C19 C20 C31 123.1(10) .
C21 C20 C31 123.1(10) .
C20 C21 C22 123.9(10) .
C23 C22 C21 119.9(10) .
C23 C22 C35 119.0(11) .
C21 C22 C35 121.0(11) .
C24 C23 C22 116.9(10) .
C23 C24 C19 121.4(10) .
C23 C24 N1 129.8(10) .
C19 C24 N1 108.8(9) .
O4 C25 N3 123.2(11) .
O4 C25 C2 119.8(10) .
N3 C25 C2 117.0(9) .
N4 C26 C30 120.8(11) .
N4 C26 N3 113.6(9) .
C30 C26 N3 125.6(12) .
C28 C27 N4 124.4(12) .
C27 C28 C29 118.5(12) .
C30 C29 C28 117.9(12) .
C26 C30 C29 121.1(13) .
C32 C31 C34 111.7(14) .
C32 C31 C33 107.2(11) .
C34 C31 C33 108.6(12) .
C32 C31 C20 108.2(10) .
C34 C31 C20 110.4(11) .
C33 C31 C20 110.6(10) .
C38 C35 C37 108.6(21) .
C38 C35 C36 110.1(21) .
C37 C35 C36 102.8(20) .
C38 C35 C22 110.6(13) .
C37 C35 C22 112.2(13) .
C36 C35 C22 112.2(13) .
C40 C41 C42 109.6(11) .
C40 C41 C39 111.3(11) .
C42 C41 C39 110.0(11) .
C43 C42 C41 113.3(9) .
N5 C43 C44 110.2(9) .
N5 C43 C42 110.0(9) .
C44 C43 C42 110.6(9) .
O6 C44 O5 123.3(10) .
O6 C44 C43 122.9(10) .
O5 C44 C43 113.7(10) .
F1 C45 F3 106.7(17) .
F1 C45 F2 106.0(15) .
F3 C45 F2 106.1(13) .
F1 C45 S1 113.4(12) .
F3 C45 S1 112.1(13) .
F2 C45 S1 112.0(13) .
C46 O9O O9O 117.9(36) 2_656
O9O C46 C47 119.5(29) .
C48 C47 C46 119.4(26) .
C47 C48 C49 125.5(25) .

loop_
_geom_bond_atom_site_label_1
_geom_bond_atom_site_label_2
_geom_bond_distance
_geom_bond_site_symmetry_2
Cl1 C15 1.762(12) .
S1 O8 1.408(7) .
S1 O7 1.423(8) .
S1 N5 1.567(8) .
S1 C45 1.76(2) .
F1 C45 1.33(2) .
F2 C45 1.34(2) .
F3 C45 1.33(2) .
O1 C18 1.356(11) .
O1 C19 1.408(11) .
O2 C1 1.393(11) .
O2 C2 1.431(10) .
O3 C3 1.423(11) .
O4 C25 1.217(11) .
O5 C44 1.289(12) .
O6 C44 1.214(12) .
N1 C18 1.307(11) .
N1 C24 1.412(12) .
N2 C18 1.335(11) .
N2 C17 1.399(12) .
N3 C25 1.371(13) .
N3 C26 1.390(13) .
N4 C27 1.340(13) .
N4 C26 1.347(13) .
N5 C43 1.439(12) .
C1 C13 1.372(13) .
C1 C17 1.399(13) .
C2 C3 1.506(14) .
C2 C25 1.540(14) .
C2 C11 1.550(13) .
C3 C4 1.487(15) .
C4 C5 1.37(2) .
C4 C9 1.40(2) .
C5 C6 1.38(2) .
C6 C7 1.40(2) .
C7 C8 1.35(2) .
C8 C9 1.37(2) .
C9 C10 1.48(2) .
C10 C11 1.537(15) .
C11 C12 1.531(15) .
C12 C13 1.512(14) .
C13 C14 1.399(15) .
C14 C15 1.377(15) .
C15 C16 1.371(14) .
C16 C17 1.385(14) .
C19 C24 1.376(13) .
C19 C20 1.378(13) .
C20 C21 1.389(14) .
C20 C31 1.541(15) .
C21 C22 1.394(15) .
C22 C23 1.393(14) .
C22 C35 1.541(15) .
C23 C24 1.374(13) .
C26 C30 1.354(14) .
C27 C28 1.34(2) .
C28 C29 1.37(2) .
C29 C30 1.37(2) .
C31 C32 1.49(2) .
C31 C34 1.49(2) .
C31 C33 1.533(15) .
C35 C38 1.38(2) .
C35 C37 1.43(2) .
C35 C36 1.43(2) .
C39 C41 1.54(2) .
C40 C41 1.51(2) .
C41 C42 1.537(15) .
C42 C43 1.532(14) .
C43 C44 1.519(14) .
O9O C46 1.38(3) .
O9O O9O 1.64(4) 2_656
C46 C47 1.51(3) .
C47 C48 1.48(2) .
C48 C49 1.51(3) .
